data_2220940
loop_
_publ_author_name
'Daub, Kathrin'
'Meyer, Gerd'

_publ_section_title
;
 Holmium dodecaiodidoiron-<i>octahedro</i>-hexaholmium,
 {FeHo~6~}I~12~Ho
;
_journal_coeditor_code WM2215
_journal_issue 2
_journal_name_full 'Acta Crystallographica Section E'
_journal_page_first i9
_journal_paper_doi 10.1107/S1600536809001640
_journal_volume 65
_journal_year 2009
_chemical_formula_iupac 'Fe Ho7 I12'
_chemical_formula_moiety 'Fe Ho7 I12'
_chemical_formula_structural '(Fe Ho6) I12 Ho'
_chemical_formula_sum 'Fe Ho7 I12'
_chemical_formula_weight 2733.16
_chemical_name_systematic
;
Iron heptadysprosium dodecaiodide
;
_space_group_IT_number 148
_symmetry_cell_setting trigonal
_symmetry_space_group_name_Hall '-R 3'
_symmetry_space_group_name_H-M 'R -3 :H'
_atom_sites_solution_primary direct
_atom_sites_solution_secondary difmap
_audit_creation_method SHELXL-97
_cell_angle_alpha 90.00
_cell_angle_beta 90.00
_cell_angle_gamma 120.00
_cell_formula_units_Z 3
_cell_length_a 15.2973(17)
_cell_length_b 15.2973(17)
_cell_length_c 10.6252(16)
_cell_measurement_reflns_used 1775
_cell_measurement_temperature 293(2)
_cell_measurement_theta_max 28.15
_cell_measurement_theta_min 1.90
_cell_volume 2153.3(5)
_computing_cell_refinement 'X-AREA (Stoe & Cie, 2001)'
_computing_data_collection 'X-AREA (Stoe & Cie, 2001)'
_computing_data_reduction 'X-AREA (Stoe & Cie, 2001)'
_computing_molecular_graphics 'DIAMOND (Brandenburg, 2005)'
_computing_publication_material 'SHELXL97 (Sheldrick, 2008)'
_computing_structure_refinement 'SHELXL97 (Sheldrick, 2008)'
_computing_structure_solution 'SHELXS97 (Sheldrick, 2008)'
_diffrn_ambient_temperature 293(2)
_diffrn_measured_fraction_theta_full 0.990
_diffrn_measured_fraction_theta_max 0.990
_diffrn_measurement_device_type 'Stoe IPDS-II'
_diffrn_measurement_method \w
_diffrn_radiation_monochromator graphite
_diffrn_radiation_source 'fine-focus sealed tube'
_diffrn_radiation_type MoK\a
_diffrn_radiation_wavelength 0.71073
_diffrn_reflns_av_R_equivalents 0.1147
_diffrn_reflns_av_sigmaI/netI 0.0670
_diffrn_reflns_limit_h_max 19
_diffrn_reflns_limit_h_min -20
_diffrn_reflns_limit_k_max 20
_diffrn_reflns_limit_k_min -19
_diffrn_reflns_limit_l_max 14
_diffrn_reflns_limit_l_min -14
_diffrn_reflns_number 6920
_diffrn_reflns_theta_full 28.13
_diffrn_reflns_theta_max 28.13
_diffrn_reflns_theta_min 2.46
_diffrn_standards_number 0
_exptl_absorpt_coefficient_mu 32.428
_exptl_absorpt_correction_T_max 0.0710
_exptl_absorpt_correction_T_min 0.0274
_exptl_absorpt_correction_type numerical
_exptl_absorpt_process_details
;
[X-RED (Stoe & Cie, 2001) and X-SHAPE (Stoe & Cie, 1999)]
;
_exptl_crystal_colour black
_exptl_crystal_density_diffrn 6.323
_exptl_crystal_density_method 'not measured'
_exptl_crystal_description cubic
_exptl_crystal_F_000 3393
_exptl_crystal_size_max 0.2
_exptl_crystal_size_mid 0.2
_exptl_crystal_size_min 0.2
_refine_diff_density_max 2.360
_refine_diff_density_min -2.440
_refine_ls_extinction_coef 0.00035(3)
_refine_ls_extinction_expression Fc^*^=kFc[1+0.001xFc^2^\l^3^/sin(2\q)]^-1/4^
_refine_ls_extinction_method 'SHELXL97 (Sheldrick, 2008)'
_refine_ls_goodness_of_fit_ref 0.966
_refine_ls_matrix_type full
_refine_ls_number_parameters 32
_refine_ls_number_reflns 1166
_refine_ls_number_restraints 0
_refine_ls_restrained_S_all 0.966
_refine_ls_R_factor_all 0.0595
_refine_ls_R_factor_gt 0.0388
_refine_ls_shift/su_max 0.001
_refine_ls_shift/su_mean 0.000
_refine_ls_structure_factor_coef Fsqd
_refine_ls_weighting_details 'w=1/[\s^2^(Fo^2^)+(0.047P)^2^] where P=(Fo^2^+2Fc^2^)/3'
_refine_ls_weighting_scheme calc
_refine_ls_wR_factor_gt 0.0902
_refine_ls_wR_factor_ref 0.0960
_reflns_number_gt 861
_reflns_number_total 1166
_reflns_threshold_expression I>2\s(I)
_cod_data_source_file wm2215.cif
_cod_data_source_block I
_cod_original_sg_symbol_H-M 'R -3'
_cod_database_code 2220940
_cod_database_fobs_code 2220940

loop_
_symmetry_equiv_pos_as_xyz
'x, y, z'
'-y, x-y, z'
'-x+y, -x, z'
'x+2/3, y+1/3, z+1/3'
'-y+2/3, x-y+1/3, z+1/3'
'-x+y+2/3, -x+1/3, z+1/3'
'x+1/3, y+2/3, z+2/3'
'-y+1/3, x-y+2/3, z+2/3'
'-x+y+1/3, -x+2/3, z+2/3'
'-x, -y, -z'
'y, -x+y, -z'
'x-y, x, -z'
'-x+2/3, -y+1/3, -z+1/3'
'y+2/3, -x+y+1/3, -z+1/3'
'x-y+2/3, x+1/3, -z+1/3'
'-x+1/3, -y+2/3, -z+2/3'
'y+1/3, -x+y+2/3, -z+2/3'
'x-y+1/3, x+2/3, -z+2/3'

loop_
_atom_site_type_symbol
_atom_site_label
_atom_site_fract_x
_atom_site_fract_y
_atom_site_fract_z
_atom_site_U_iso_or_equiv
_atom_site_adp_type
_atom_site_calc_flag
_atom_site_refinement_flags
_atom_site_occupancy
_atom_site_disorder_assembly
_atom_site_disorder_group
Ho Ho1 1.15739(5) 0.04355(5) 0.63807(6) 0.0153(2) Uani d . 1 . .
Ho Ho2 1.0000 0.0000 1.0000 0.0213(4) Uani d S 1 . .
I I1 1.05135(6) -0.13025(7) 0.83941(7) 0.0190(2) Uani d . 1 . .
I I2 1.31674(7) 0.23705(7) 0.50663(8) 0.0242(3) Uani d . 1 . .
Fe Fe1 1.0000 0.0000 0.5000 0.0132(9) Uiso d S 1 . .

loop_
_atom_site_aniso_label
_atom_site_aniso_U_11
_atom_site_aniso_U_22
_atom_site_aniso_U_33
_atom_site_aniso_U_12
_atom_site_aniso_U_13
_atom_site_aniso_U_23
Ho1 0.0155(3) 0.0161(3) 0.0147(3) 0.0083(3) -0.0004(2) -0.0002(2)
Ho2 0.0223(5) 0.0223(5) 0.0194(7) 0.0111(3) 0.000 0.000
I1 0.0202(5) 0.0195(5) 0.0183(4) 0.0106(4) -0.0006(3) 0.0010(3)
I2 0.0167(5) 0.0233(5) 0.0260(5) 0.0050(4) -0.0030(3) 0.0060(3)

loop_
_atom_type_symbol
_atom_type_description
_atom_type_scat_dispersion_real
_atom_type_scat_dispersion_imag
_atom_type_scat_source
Fe Fe 0.3463 0.8444 'International Tables Vol C Tables 4.2.6.8 and 6.1.1.4'
I I -0.4742 1.8119 'International Tables Vol C Tables 4.2.6.8 and 6.1.1.4'
Ho Ho -0.2175 4.6783 'International Tables Vol C Tables 4.2.6.8 and 6.1.1.4'

loop_
_geom_angle_atom_site_label_1
_geom_angle_atom_site_label_2
_geom_angle_atom_site_label_3
_geom_angle_site_symmetry_1
_geom_angle_site_symmetry_3
_geom_angle
_geom_angle_publ_flag
Fe1 Ho1 I2 . . 100.19(3) no
Fe1 Ho1 I2 . 11_666 99.12(3) no
I2 Ho1 I2 . 11_666 89.813(17) no
Fe1 Ho1 I1 . . 98.41(3) no
I2 Ho1 I1 . . 161.02(3) no
I2 Ho1 I1 11_666 . 90.95(3) no
Fe1 Ho1 I1 . 2_645 97.93(3) no
I2 Ho1 I1 . 2_645 88.28(3) no
I2 Ho1 I1 11_666 2_645 162.91(3) no
I1 Ho1 I1 . 2_645 85.44(4) no
Fe1 Ho1 I2 . 13_756 177.02(3) no
I2 Ho1 I2 . 13_756 81.94(3) no
I2 Ho1 I2 11_666 13_756 82.92(3) no
I1 Ho1 I2 . 13_756 79.33(3) no
I1 Ho1 I2 2_645 13_756 80.00(3) no
Fe1 Ho1 Ho1 . 11_666 45.702(10) no
I2 Ho1 Ho1 . 11_666 99.07(3) no
I2 Ho1 Ho1 11_666 11_666 53.43(2) no
I1 Ho1 Ho1 . 11_666 96.59(2) no
I1 Ho1 Ho1 2_645 11_666 143.57(2) no
I2 Ho1 Ho1 13_756 11_666 136.24(3) no
Fe1 Ho1 Ho1 . 12_546 45.702(10) no
I2 Ho1 Ho1 . 12_546 54.50(2) no
I2 Ho1 Ho1 11_666 12_546 96.45(3) no
I1 Ho1 Ho1 . 12_546 144.05(2) no
I1 Ho1 Ho1 2_645 12_546 96.25(2) no
I2 Ho1 Ho1 13_756 12_546 136.44(2) no
Ho1 Ho1 Ho1 11_666 12_546 61.65(2) no
Fe1 Ho1 Ho1 . 3_765 44.298(10) no
I2 Ho1 Ho1 . 3_765 144.47(2) no
I2 Ho1 Ho1 11_666 3_765 96.42(3) no
I1 Ho1 Ho1 . 3_765 54.16(2) no
I1 Ho1 Ho1 2_645 3_765 94.97(2) no
I2 Ho1 Ho1 13_756 3_765 133.49(2) no
Ho1 Ho1 Ho1 11_666 3_765 59.176(12) no
Ho1 Ho1 Ho1 12_546 3_765 90.0 no
Fe1 Ho1 Ho1 . 2_645 44.298(10) no
I2 Ho1 Ho1 . 2_645 95.36(3) no
I2 Ho1 Ho1 11_666 2_645 143.40(2) no
I1 Ho1 Ho1 . 2_645 95.30(2) no
I1 Ho1 Ho1 2_645 2_645 53.68(2) no
I2 Ho1 Ho1 13_756 2_645 133.68(2) no
Ho1 Ho1 Ho1 11_666 2_645 90.0 no
Ho1 Ho1 Ho1 12_546 2_645 59.176(12) no
Ho1 Ho1 Ho1 3_765 2_645 60.0 no
I1 Ho2 I1 3_765 12_547 180.0 no
I1 Ho2 I1 3_765 10_757 88.96(2) no
I1 Ho2 I1 12_547 10_757 91.04(2) no
I1 Ho2 I1 3_765 . 91.04(2) no
I1 Ho2 I1 12_547 . 88.96(2) no
I1 Ho2 I1 10_757 . 180.0 no
I1 Ho2 I1 3_765 2_645 91.04(2) no
I1 Ho2 I1 12_547 2_645 88.96(2) no
I1 Ho2 I1 10_757 2_645 88.96(2) no
I1 Ho2 I1 . 2_645 91.04(2) no
I1 Ho2 I1 3_765 11_667 88.96(2) no
I1 Ho2 I1 12_547 11_667 91.04(2) no
I1 Ho2 I1 10_757 11_667 91.04(2) no
I1 Ho2 I1 . 11_667 88.96(2) no
I1 Ho2 I1 2_645 11_667 180.00(3) no
Ho2 I1 Ho1 . . 91.20(3) no
Ho2 I1 Ho1 . 3_765 90.83(3) no
Ho1 I1 Ho1 . 3_765 72.17(3) no
Ho1 I2 Ho1 . 12_546 72.07(3) no
Ho1 I2 Ho1 . 13_756 98.06(3) no
Ho1 I2 Ho1 12_546 13_756 170.08(3) no
Ho1 Fe1 Ho1 10_756 . 180.00(2) no
Ho1 Fe1 Ho1 10_756 12_546 91.403(19) no
Ho1 Fe1 Ho1 . 12_546 88.597(19) no
Ho1 Fe1 Ho1 10_756 2_645 88.597(19) no
Ho1 Fe1 Ho1 . 2_645 91.403(19) no
Ho1 Fe1 Ho1 12_546 2_645 88.597(19) no
Ho1 Fe1 Ho1 10_756 11_666 91.403(19) no
Ho1 Fe1 Ho1 . 11_666 88.597(19) no
Ho1 Fe1 Ho1 12_546 11_666 91.403(19) no
Ho1 Fe1 Ho1 2_645 11_666 180.0 no
Ho1 Fe1 Ho1 10_756 3_765 88.597(19) no
Ho1 Fe1 Ho1 . 3_765 91.403(19) no
Ho1 Fe1 Ho1 12_546 3_765 180.00(3) no
Ho1 Fe1 Ho1 2_645 3_765 91.404(19) no
Ho1 Fe1 Ho1 11_666 3_765 88.597(19) no

loop_
_geom_bond_atom_site_label_1
_geom_bond_atom_site_label_2
_geom_bond_site_symmetry_2
_geom_bond_distance
_geom_bond_publ_flag
Ho1 Fe1 . 2.6056(7) no
Ho1 I2 . 3.0722(11) no
Ho1 I2 11_666 3.1144(11) no
Ho1 I1 . 3.1565(11) no
Ho1 I1 2_645 3.1758(11) no
Ho1 I2 13_756 3.3116(11) no
Ho1 Ho1 11_666 3.6394(11) no
Ho1 Ho1 12_546 3.6394(11) no
Ho1 Ho1 3_765 3.7297(12) no
Ho1 Ho1 2_645 3.7297(12) no
Ho2 I1 3_765 3.0106(9) no
Ho2 I1 12_547 3.0106(9) no
Ho2 I1 10_757 3.0106(9) no
Ho2 I1 . 3.0106(9) no
Ho2 I1 2_645 3.0106(9) no
Ho2 I1 11_667 3.0106(9) no
I1 Ho1 3_765 3.1758(11) no
I2 Ho1 12_546 3.1144(11) no
I2 Ho1 13_756 3.3116(11) no
Fe1 Ho1 10_756 2.6056(7) no
Fe1 Ho1 12_546 2.6056(7) no
Fe1 Ho1 2_645 2.6056(7) no
Fe1 Ho1 11_666 2.6056(7) no
Fe1 Ho1 3_765 2.6056(7) no
